data_2104624
loop_
_publ_author_name
'Drebushchak, Tatiana N.'
'Chesalov, Yury A.'
'Boldyreva, Elena V.'

_publ_section_title
;
 A conformational polymorphic transition in the high-temperature
 \e-form of chlorpropamide on cooling: a new \e'-form
;
_journal_issue 6
_journal_name_full 'Acta Crystallographica Section B'
_journal_page_first 770
_journal_page_last 781
_journal_paper_doi 10.1107/S010876810903290X
_journal_volume 65
_journal_year 2009
_chemical_formula_moiety 'C10 H13 Cl N2 O3 S'
_chemical_formula_sum 'C10 H13 Cl N2 O3 S'
_chemical_formula_weight 276.73
_chemical_melting_point 401
_chemical_name_common 'chlorpropamide, \e-form'
_chemical_name_systematic
;
4-chloro-<i>N</i>-((propylaminocarbonyl)benzenesulfonamide
;
_space_group_IT_number 33
_symmetry_cell_setting orthorhombic
_symmetry_space_group_name_Hall 'P 2c -2n'
_symmetry_space_group_name_H-M 'P n a 21'
_atom_sites_solution_hydrogens geom
_atom_sites_solution_primary direct
_atom_sites_solution_secondary difmap
_audit_creation_method SHELXL-97
_cell_angle_alpha 90.00
_cell_angle_beta 90.00
_cell_angle_gamma 90.00
_cell_formula_units_Z 4
_cell_length_a 19.805(2)
_cell_length_b 7.3500(7)
_cell_length_c 9.1295(9)
_cell_measurement_reflns_used 1587
_cell_measurement_temperature 250(2)
_cell_measurement_theta_max 29.2179
_cell_measurement_theta_min 2.7702
_cell_volume 1329.0(2)
_computing_cell_refinement 'CrysAlis RED (Oxford Diffraction, 2008)'
_computing_data_collection 'CrysAlis CCD (Oxford Diffraction, 2008)'
_computing_data_reduction 'CrysAlis RED'
_computing_structure_refinement 'SHELXL-97 (Sheldrick, 2008)'
_computing_structure_solution 'SHELXS-97 (Sheldrick, 2008)'
_diffrn_ambient_temperature 250(2)
_diffrn_detector_area_resol_mean 10.3457
_diffrn_measured_fraction_theta_full 0.998
_diffrn_measured_fraction_theta_max 0.998
_diffrn_measurement_device_type 'Oxford Diffraction KM4 CCD'
_diffrn_measurement_method '\w scans'
_diffrn_radiation_monochromator graphite
_diffrn_radiation_source 'Enhance (Mo) X-ray Source'
_diffrn_radiation_type MoK\a
_diffrn_radiation_wavelength 0.71073
_diffrn_reflns_av_R_equivalents 0.0746
_diffrn_reflns_av_sigmaI/netI 0.0814
_diffrn_reflns_limit_h_max 23
_diffrn_reflns_limit_h_min -22
_diffrn_reflns_limit_k_max 8
_diffrn_reflns_limit_k_min -8
_diffrn_reflns_limit_l_max 10
_diffrn_reflns_limit_l_min -10
_diffrn_reflns_number 5838
_diffrn_reflns_theta_full 25.02
_diffrn_reflns_theta_max 25.02
_diffrn_reflns_theta_min 2.96
_exptl_absorpt_coefficient_mu 0.442
_exptl_absorpt_correction_T_max 0.9869
_exptl_absorpt_correction_T_min 0.7649
_exptl_absorpt_correction_type multi-scan
_exptl_absorpt_process_details
;
CrysAlis RED (Oxford Diffraction, 2008)
;
_exptl_crystal_colour colourless
_exptl_crystal_density_diffrn 1.383
_exptl_crystal_density_method 'not measured'
_exptl_crystal_description plate
_exptl_crystal_F_000 576
_exptl_crystal_size_max 0.40
_exptl_crystal_size_mid 0.15
_exptl_crystal_size_min 0.03
_refine_diff_density_max 0.303
_refine_diff_density_min -0.257
_refine_ls_abs_structure_details 'Merged equivalents'
_refine_ls_extinction_method none
_refine_ls_goodness_of_fit_ref 0.849
_refine_ls_hydrogen_treatment constr
_refine_ls_matrix_type full
_refine_ls_number_parameters 155
_refine_ls_number_reflns 1247
_refine_ls_number_restraints 1
_refine_ls_restrained_S_all 0.849
_refine_ls_R_factor_all 0.0873
_refine_ls_R_factor_gt 0.0442
_refine_ls_shift/su_max 0.000
_refine_ls_shift/su_mean 0.000
_refine_ls_structure_factor_coef Fsqd
_refine_ls_weighting_details 'calc w=1/[\s^2^(Fo^2^)+(0.0433P)^2^+0.0000P] where P=(Fo^2^+2Fc^2^)/3'
_refine_ls_weighting_scheme calc
_refine_ls_wR_factor_gt 0.0910
_refine_ls_wR_factor_ref 0.0984
_reflns_number_gt 714
_reflns_number_total 1247
_reflns_threshold_expression >2sigma(I)
_cod_data_source_file gp5033.cif
_cod_data_source_block ecpa250
_cod_database_code 2104624
_cod_database_fobs_code 2104624

loop_
_symmetry_equiv_pos_as_xyz
'x, y, z'
'-x, -y, z+1/2'
'x+1/2, -y+1/2, z'
'-x+1/2, y+1/2, z+1/2'

loop_
_atom_site_type_symbol
_atom_site_label
_atom_site_fract_x
_atom_site_fract_y
_atom_site_fract_z
_atom_site_U_iso_or_equiv
_atom_site_adp_type
_atom_site_calc_flag
_atom_site_refinement_flags
_atom_site_occupancy
_atom_site_disorder_assembly
_atom_site_disorder_group
C C1 0.2807(3) 0.3441(10) 0.4088(9) 0.059(2) Uani d . 1 . .
C C2 0.3166(4) 0.3278(9) 0.2762(7) 0.060(2) Uani d . 1 . .
H H2 0.3166 0.4222 0.2067 0.072 Uiso calc R 1 . .
C C3 0.3515(4) 0.1705(10) 0.2522(8) 0.061(2) Uani d . 1 . .
H H3 0.3762 0.1574 0.1649 0.073 Uiso calc R 1 . .
C C4 0.3515(3) 0.0315(8) 0.3517(7) 0.0466(18) Uani d . 1 . .
C C5 0.3170(3) 0.0495(10) 0.4828(8) 0.0571(19) Uani d . 1 . .
H H5 0.3180 -0.0439 0.5531 0.068 Uiso calc R 1 . .
C C6 0.2807(3) 0.2088(11) 0.5086(8) 0.065(2) Uani d . 1 . .
H H6 0.2561 0.2221 0.5960 0.078 Uiso calc R 1 . .
C C7 0.5095(3) 0.0281(8) 0.3278(8) 0.0429(15) Uani d . 1 . .
C C8 0.5944(3) 0.2665(8) 0.3079(8) 0.0522(16) Uani d . 1 . .
H H8A 0.6354 0.2729 0.2478 0.063 Uiso calc R 1 . .
H H8B 0.6080 0.2325 0.4075 0.063 Uiso calc R 1 . .
C C9 0.5622(4) 0.4507(9) 0.3121(11) 0.085(3) Uani d . 1 . .
H H9A 0.5213 0.4453 0.3723 0.102 Uiso calc R 1 . .
H H9B 0.5489 0.4859 0.2127 0.102 Uiso calc R 1 . .
C C10 0.6092(5) 0.5923(12) 0.3738(12) 0.122(4) Uani d . 1 . .
H H10A 0.6153 0.5715 0.4779 0.183 Uiso calc R 1 . .
H H10B 0.5901 0.7124 0.3584 0.183 Uiso calc R 1 . .
H H10C 0.6526 0.5844 0.3247 0.183 Uiso calc R 1 . .
N N1 0.4689(2) -0.0985(7) 0.2532(5) 0.0439(13) Uani d . 1 . .
H H1N 0.4828 -0.1405 0.1694 0.053 Uiso calc R 1 . .
N N2 0.5501(2) 0.1244(7) 0.2489(5) 0.0457(13) Uani d . 1 . .
H H2N 0.5513 0.1037 0.1551 0.055 Uiso calc R 1 . .
O O1 0.3670(2) -0.2626(6) 0.1953(4) 0.0547(12) Uani d . 1 . .
O O2 0.4064(2) -0.2659(6) 0.4539(4) 0.0505(11) Uani d . 1 . .
O O3 0.5039(2) 0.0383(6) 0.4655(4) 0.0560(12) Uani d . 1 . .
S S1 0.39703(8) -0.1694(2) 0.31753(16) 0.0440(4) Uani d . 1 . .
Cl Cl1 0.23578(9) 0.5438(3) 0.4358(3) 0.0929(8) Uani d . 1 . .

loop_
_atom_site_aniso_label
_atom_site_aniso_U_11
_atom_site_aniso_U_22
_atom_site_aniso_U_33
_atom_site_aniso_U_12
_atom_site_aniso_U_13
_atom_site_aniso_U_23
C1 0.056(4) 0.058(5) 0.061(6) -0.009(3) 0.010(4) 0.005(5)
C2 0.090(5) 0.041(5) 0.047(6) 0.000(4) -0.002(4) 0.016(4)
C3 0.088(5) 0.054(5) 0.040(4) -0.003(4) 0.015(4) 0.003(4)
C4 0.054(4) 0.041(4) 0.045(5) -0.011(3) -0.001(3) 0.002(3)
C5 0.061(4) 0.063(5) 0.047(5) 0.007(4) 0.021(4) 0.013(4)
C6 0.056(4) 0.083(6) 0.056(5) 0.006(4) 0.019(3) -0.004(5)
C7 0.043(3) 0.046(4) 0.040(4) -0.001(3) -0.003(4) 0.004(4)
C8 0.068(4) 0.058(4) 0.031(3) -0.014(3) -0.007(4) -0.003(5)
C9 0.108(6) 0.060(5) 0.088(6) -0.002(4) -0.049(6) -0.016(6)
C10 0.159(8) 0.069(6) 0.138(11) -0.012(6) -0.073(8) -0.017(6)
N1 0.047(3) 0.057(3) 0.027(3) -0.001(3) 0.005(2) -0.008(3)
N2 0.059(3) 0.056(4) 0.022(3) -0.010(3) 0.005(2) -0.002(3)
O1 0.071(3) 0.057(3) 0.035(3) -0.016(2) -0.007(2) -0.008(2)
O2 0.072(3) 0.054(3) 0.025(2) -0.005(2) -0.002(2) 0.011(2)
O3 0.076(3) 0.079(3) 0.013(2) -0.021(3) -0.002(2) -0.003(2)
S1 0.0580(8) 0.0494(9) 0.0246(7) -0.0059(8) -0.0011(9) 0.0011(10)
Cl1 0.0843(13) 0.0636(12) 0.131(2) 0.0080(10) 0.0331(15) -0.0050(15)

loop_
_atom_type_symbol
_atom_type_description
_atom_type_scat_dispersion_real
_atom_type_scat_dispersion_imag
_atom_type_scat_source
C C 0.0033 0.0016 'International Tables Vol C Tables 4.2.6.8 and 6.1.1.4'
H H 0.0000 0.0000 'International Tables Vol C Tables 4.2.6.8 and 6.1.1.4'
N N 0.0061 0.0033 'International Tables Vol C Tables 4.2.6.8 and 6.1.1.4'
O O 0.0106 0.0060 'International Tables Vol C Tables 4.2.6.8 and 6.1.1.4'
S S 0.1246 0.1234 'International Tables Vol C Tables 4.2.6.8 and 6.1.1.4'
Cl Cl 0.1484 0.1585 'International Tables Vol C Tables 4.2.6.8 and 6.1.1.4'

loop_
_geom_angle_atom_site_label_1
_geom_angle_atom_site_label_2
_geom_angle_atom_site_label_3
_geom_angle_site_symmetry_1
_geom_angle_site_symmetry_3
_geom_angle
_geom_angle_publ_flag
C6 C1 C2 . . 121.2(6) ?
C6 C1 Cl1 . . 121.9(6) ?
C2 C1 Cl1 . . 117.0(6) ?
C3 C2 C1 . . 117.8(6) ?
C3 C2 H2 . . 121.1 ?
C1 C2 H2 . . 121.1 ?
C2 C3 C4 . . 121.7(6) ?
C2 C3 H3 . . 119.1 ?
C4 C3 H3 . . 119.1 ?
C3 C4 C5 . . 120.2(6) ?
C3 C4 S1 . . 120.6(5) ?
C5 C4 S1 . . 119.1(5) ?
C4 C5 C6 . . 118.7(6) ?
C4 C5 H5 . . 120.6 ?
C6 C5 H5 . . 120.6 ?
C1 C6 C5 . . 120.4(7) ?
C1 C6 H6 . . 119.8 ?
C5 C6 H6 . . 119.8 ?
O3 C7 N2 . . 125.3(6) ?
O3 C7 N1 . . 118.1(5) ?
N2 C7 N1 . . 116.6(6) ?
N2 C8 C9 . . 113.5(6) ?
N2 C8 H8A . . 108.9 ?
C9 C8 H8A . . 108.9 ?
N2 C8 H8B . . 108.9 ?
C9 C8 H8B . . 108.9 ?
H8A C8 H8B . . 107.7 ?
C8 C9 C10 . . 111.8(7) ?
C8 C9 H9A . . 109.3 ?
C10 C9 H9A . . 109.3 ?
C8 C9 H9B . . 109.3 ?
C10 C9 H9B . . 109.3 ?
H9A C9 H9B . . 107.9 ?
C9 C10 H10A . . 109.5 ?
C9 C10 H10B . . 109.5 ?
H10A C10 H10B . . 109.5 ?
C9 C10 H10C . . 109.5 ?
H10A C10 H10C . . 109.5 ?
H10B C10 H10C . . 109.5 ?
C7 N1 S1 . . 122.5(4) ?
C7 N1 H1N . . 118.7 ?
S1 N1 H1N . . 118.7 ?
C7 N2 C8 . . 123.9(5) ?
C7 N2 H2N . . 118.0 ?
C8 N2 H2N . . 118.0 ?
O1 S1 O2 . . 119.2(2) ?
O1 S1 N1 . . 103.6(3) ?
O2 S1 N1 . . 110.9(3) ?
O1 S1 C4 . . 109.0(3) ?
O2 S1 C4 . . 109.0(3) ?
N1 S1 C4 . . 104.1(3) ?

loop_
_geom_bond_atom_site_label_1
_geom_bond_atom_site_label_2
_geom_bond_site_symmetry_2
_geom_bond_distance
_geom_bond_publ_flag
C1 C6 . 1.349(9) ?
C1 C2 . 1.409(10) ?
C1 Cl1 . 1.734(7) ?
C2 C3 . 1.365(9) ?
C2 H2 . 0.9400 ?
C3 C4 . 1.367(9) ?
C3 H3 . 0.9400 ?
C4 C5 . 1.385(9) ?
C4 S1 . 1.758(6) ?
C5 C6 . 1.394(9) ?
C5 H5 . 0.9400 ?
C6 H6 . 0.9400 ?
C7 O3 . 1.264(8) ?
C7 N2 . 1.291(7) ?
C7 N1 . 1.406(7) ?
C8 N2 . 1.467(7) ?
C8 C9 . 1.497(9) ?
C8 H8A . 0.9800 ?
C8 H8B . 0.9800 ?
C9 C10 . 1.506(10) ?
C9 H9A . 0.9800 ?
C9 H9B . 0.9800 ?
C10 H10A . 0.9700 ?
C10 H10B . 0.9700 ?
C10 H10C . 0.9700 ?
N1 S1 . 1.626(5) ?
N1 H1N . 0.8700 ?
N2 H2N . 0.8700 ?
O1 S1 . 1.439(4) ?
O2 S1 . 1.445(4) ?

loop_
_geom_hbond_atom_site_label_D
_geom_hbond_atom_site_label_H
_geom_hbond_atom_site_label_A
_geom_hbond_site_symmetry_A
_geom_hbond_distance_DH
_geom_hbond_distance_HA
_geom_hbond_distance_DA
_geom_hbond_angle_DHA
N1 H1N O3 2_654 0.87 2.02 2.718(6) 135.9
N2 H2N O2 2_654 0.87 2.35 3.013(6) 133.7
N2 H2N O3 2_654 0.87 2.30 3.044(6) 143.9
C2 H2 O1 1_565 0.94 2.52 3.256(8) 134.8

loop_
_geom_torsion_atom_site_label_1
_geom_torsion_atom_site_label_2
_geom_torsion_atom_site_label_3
_geom_torsion_atom_site_label_4
_geom_torsion_site_symmetry_1
_geom_torsion_site_symmetry_2
_geom_torsion_site_symmetry_3
_geom_torsion_site_symmetry_4
_geom_torsion
_geom_torsion_publ_flag
C6 C1 C2 C3 . . . . 0.0(10) ?
Cl1 C1 C2 C3 . . . . -179.2(5) ?
C1 C2 C3 C4 . . . . 0.7(10) ?
C2 C3 C4 C5 . . . . -1.8(10) ?
C2 C3 C4 S1 . . . . -180.0(6) ?
C3 C4 C5 C6 . . . . 2.1(9) ?
S1 C4 C5 C6 . . . . -179.6(5) ?
C2 C1 C6 C5 . . . . 0.4(11) ?
Cl1 C1 C6 C5 . . . . 179.6(5) ?
C4 C5 C6 C1 . . . . -1.5(10) ?
N2 C8 C9 C10 . . . . 179.8(7) ?
O3 C7 N1 S1 . . . . 25.7(7) ?
N2 C7 N1 S1 . . . . -154.8(4) ?
O3 C7 N2 C8 . . . . -2.5(9) ?
N1 C7 N2 C8 . . . . 178.0(5) ?
C9 C8 N2 C7 . . . . -89.5(8) ?
C7 N1 S1 O1 . . . . 168.0(4) ?
C7 N1 S1 O2 . . . . -63.0(5) ?
C7 N1 S1 C4 . . . . 54.0(5) ?
C3 C4 S1 O1 . . . . -66.4(6) ?
C5 C4 S1 O1 . . . . 115.3(5) ?
C3 C4 S1 O2 . . . . 162.0(5) ?
C5 C4 S1 O2 . . . . -16.2(6) ?
C3 C4 S1 N1 . . . . 43.6(6) ?
C5 C4 S1 N1 . . . . -134.6(5) ?

loop_
_cod_related_entry_id
_cod_related_entry_database
_cod_related_entry_code
1 ChemSpider 2626
